data_4083589
loop_
_publ_author_name
'Hoyt, Jordan M.'
'Shevlin, Michael'
'Margulieux, Grant W.'
'Krska, Shane W.'
'Tudge, Matthew T.'
'Chirik, Paul J.'

_publ_section_title
;
 Synthesis and Hydrogenation Activity of Iron Dialkyl Complexes with
 Chiral Bidentate Phosphines
;
_journal_issue 20
_journal_name_full Organometallics
_journal_page_first 5781
_journal_paper_doi 10.1021/om500329q
_journal_volume 33
_journal_year 2014
_chemical_absolute_configuration ad
_chemical_formula_sum 'C26 H50 Fe P2 Si2'
_chemical_formula_weight 536.63
_chemical_name_systematic
;
 ?
;
_space_group_IT_number 19
_symmetry_cell_setting orthorhombic
_symmetry_space_group_name_Hall 'P 2ac 2ab'
_symmetry_space_group_name_H-M 'P 21 21 21'
_atom_sites_solution_hydrogens geom
_atom_sites_solution_primary direct
_atom_sites_solution_secondary difmap
_audit_creation_method SHELXL-97
_cell_angle_alpha 90.00
_cell_angle_beta 90.00
_cell_angle_gamma 90.00
_cell_formula_units_Z 4
_cell_length_a 10.0928(2)
_cell_length_b 15.2244(3)
_cell_length_c 20.1436(5)
_cell_measurement_reflns_used 9966
_cell_measurement_temperature 100(2)
_cell_measurement_theta_max 66.48
_cell_measurement_theta_min 4.39
_cell_volume 3095.20(12)
_computing_cell_refinement 'Bruker SAINT'
_computing_data_collection 'Bruker APEX2'
_computing_data_reduction 'Bruker SAINT'
_computing_molecular_graphics 'ORTEP 3 (Farraguia, 1997)'
_computing_structure_refinement 'SHELXL-97 (Sheldrick, 2008)'
_computing_structure_solution 'SIR 92 (Giacavazzo, 1993)'
_diffrn_ambient_temperature 100(2)
_diffrn_measured_fraction_theta_full 'ACTA 50'
_diffrn_measured_fraction_theta_max 0.973
_diffrn_radiation_monochromator graphite
_diffrn_radiation_source 'fine-focus sealed tube'
_diffrn_radiation_type CuK\a
_diffrn_radiation_wavelength 1.54178
_diffrn_reflns_av_R_equivalents 0.0291
_diffrn_reflns_av_sigmaI/netI 0.0626
_diffrn_reflns_limit_h_max 9
_diffrn_reflns_limit_h_min -11
_diffrn_reflns_limit_k_max 17
_diffrn_reflns_limit_k_min -16
_diffrn_reflns_limit_l_max 21
_diffrn_reflns_limit_l_min -23
_diffrn_reflns_number 11219
_diffrn_reflns_theta_full 'ACTA 50'
_diffrn_reflns_theta_max 66.47
_diffrn_reflns_theta_min 4.39
_exptl_absorpt_coefficient_mu 5.695
_exptl_absorpt_correction_T_max 0.7528
_exptl_absorpt_correction_T_min 0.5519
_exptl_absorpt_correction_type multi-scan
_exptl_absorpt_process_details 'SADABS v2008/1 (Bruker AXS)'
_exptl_crystal_colour yellow
_exptl_crystal_density_diffrn 1.152
_exptl_crystal_density_method 'not measured'
_exptl_crystal_description block
_exptl_crystal_F_000 1160
_exptl_crystal_size_max 0.193
_exptl_crystal_size_mid 0.095
_exptl_crystal_size_min 0.064
_refine_diff_density_max 0.194
_refine_diff_density_min -0.375
_refine_diff_density_rms 0.037
_refine_ls_abs_structure_details 'Flack H D (1983), Acta Cryst. A39, 876-881'
_refine_ls_abs_structure_Flack 0.011(3)
_refine_ls_extinction_method none
_refine_ls_goodness_of_fit_ref 0.837
_refine_ls_hydrogen_treatment constr
_refine_ls_matrix_type full
_refine_ls_number_parameters 285
_refine_ls_number_reflns 4640
_refine_ls_number_restraints 0
_refine_ls_restrained_S_all 0.837
_refine_ls_R_factor_all 0.0241
_refine_ls_R_factor_gt 0.0227
_refine_ls_shift/su_max 0.002
_refine_ls_shift/su_mean 0.000
_refine_ls_structure_factor_coef Fsqd
_refine_ls_weighting_details 'calc w=1/[\s^2^(Fo^2^)+(0.0000P)^2^+0.0000P] where P=(Fo^2^+2Fc^2^)/3'
_refine_ls_weighting_scheme calc
_refine_ls_wR_factor_gt 0.0542
_refine_ls_wR_factor_ref 0.0546
_reflns_number_gt 4426
_reflns_number_total 4640
_reflns_threshold_expression >2\s(I)
_cod_data_source_file om500329q_si_002.cif
_cod_data_source_block jmh36
_cod_depositor_comments
;
The following automatic conversions were performed:

'_symmetry_cell_setting' value 'Orthorhombic' changed to
'orthorhombic' according to
/usr/data/users/saulius/crontab/automatic-downloads/rss-feeds/ACS/lib/dictionaries/cif_core.dic
dictionary named 'cif_core.dic' version 2.4.2 from 2011-04-26.

Automatic conversion script
Id: cif_fix_values 2281 2013-09-26 08:29:07Z andrius 
;
_cod_original_sg_symbol_H-M 'P2(1)2(1)2(1) '
_cod_database_code 4083589

loop_
_symmetry_equiv_pos_as_xyz
'x, y, z'
'-x+1/2, -y, z+1/2'
'x+1/2, -y+1/2, -z'
'-x, y+1/2, -z+1/2'

loop_
_atom_site_label
_atom_site_type_symbol
_atom_site_fract_x
_atom_site_fract_y
_atom_site_fract_z
_atom_site_U_iso_or_equiv
_atom_site_adp_type
_atom_site_occupancy
_atom_site_symmetry_multiplicity
_atom_site_calc_flag
_atom_site_refinement_flags
Fe1 Fe 1.10150(3) 0.005853(18) 0.396262(13) 0.01368(8) Uani 1 1 d .
P2 P 0.87509(5) 0.02688(3) 0.43461(2) 0.01546(11) Uani 1 1 d .
P1 P 1.12330(5) -0.05886(3) 0.50621(2) 0.01510(11) Uani 1 1 d .
Si1 Si 1.15696(6) 0.20139(3) 0.32070(3) 0.02071(13) Uani 1 1 d .
Si2 Si 1.28431(6) -0.11467(4) 0.29074(3) 0.01855(12) Uani 1 1 d .
C12 C 0.9634(2) -0.05605(13) 0.55014(9) 0.0179(4) Uani 1 1 d .
C8 C 0.7282(2) -0.02501(13) 0.54901(10) 0.0244(5) Uani 1 1 d .
H8 H 0.6521 -0.0039 0.5264 0.029 Uiso 1 1 calc R
C5 C 0.8348(2) 0.14507(13) 0.44890(11) 0.0225(5) Uani 1 1 d .
H5 H 0.8769 0.1787 0.4118 0.027 Uiso 1 1 calc R
C11 C 0.9484(2) -0.08654(14) 0.61563(10) 0.0231(5) Uani 1 1 d .
H11 H 1.0236 -0.1077 0.6391 0.028 Uiso 1 1 calc R
C19 C 0.71842(19) 0.00361(14) 0.38856(10) 0.0224(4) Uani 1 1 d .
H19 H 0.6615 -0.0356 0.4164 0.027 Uiso 1 1 calc R
C7 C 0.85088(19) -0.02381(12) 0.51678(9) 0.0178(4) Uani 1 1 d .
C9 C 0.7152(2) -0.05634(14) 0.61322(11) 0.0277(5) Uani 1 1 d .
H9 H 0.6309 -0.0572 0.6341 0.033 Uiso 1 1 calc R
C6 C 0.8898(2) 0.18302(14) 0.51302(12) 0.0314(5) Uani 1 1 d .
H6A H 0.8691 0.2458 0.5153 0.047 Uiso 1 1 calc R
H6B H 0.9861 0.1749 0.5141 0.047 Uiso 1 1 calc R
H6C H 0.8496 0.1528 0.5510 0.047 Uiso 1 1 calc R
C10 C 0.8256(2) -0.08623(14) 0.64651(10) 0.0266(5) Uani 1 1 d .
H10 H 0.8175 -0.1068 0.6909 0.032 Uiso 1 1 calc R
C18 C 1.0650(3) -0.24281(15) 0.49177(13) 0.0356(6) Uani 1 1 d .
H18A H 1.1017 -0.3024 0.4933 0.053 Uiso 1 1 calc R
H18B H 1.0292 -0.2313 0.4474 0.053 Uiso 1 1 calc R
H18C H 0.9941 -0.2374 0.5247 0.053 Uiso 1 1 calc R
C25 C 1.4003(2) -0.15921(14) 0.35508(11) 0.0266(5) Uani 1 1 d .
H25A H 1.4111 -0.1160 0.3908 0.040 Uiso 1 1 calc R
H25B H 1.4867 -0.1712 0.3347 0.040 Uiso 1 1 calc R
H25C H 1.3640 -0.2137 0.3734 0.040 Uiso 1 1 calc R
C3 C 0.6488(2) 0.09352(15) 0.38116(12) 0.0308(5) Uani 1 1 d .
H3A H 0.6762 0.1215 0.3390 0.037 Uiso 1 1 calc R
H3B H 0.5516 0.0850 0.3800 0.037 Uiso 1 1 calc R
C16 C 1.2452(3) -0.18997(17) 0.57289(13) 0.0388(6) Uani 1 1 d .
H16A H 1.1807 -0.1965 0.6096 0.047 Uiso 1 1 calc R
H16B H 1.3014 -0.2432 0.5712 0.047 Uiso 1 1 calc R
C21 C 1.0820(2) 0.30733(14) 0.35014(11) 0.0271(5) Uani 1 1 d .
H21A H 1.0069 0.2947 0.3795 0.041 Uiso 1 1 calc R
H21B H 1.0512 0.3414 0.3118 0.041 Uiso 1 1 calc R
H21C H 1.1487 0.3412 0.3745 0.041 Uiso 1 1 calc R
C17 C 1.1736(2) -0.17676(14) 0.50713(11) 0.0248(5) Uani 1 1 d .
H17 H 1.2420 -0.1837 0.4716 0.030 Uiso 1 1 calc R
C20 C 1.0348(3) 0.15207(15) 0.26078(11) 0.0293(5) Uani 1 1 d .
H20A H 1.0710 0.0973 0.2428 0.044 Uiso 1 1 calc R
H20B H 1.0185 0.1935 0.2244 0.044 Uiso 1 1 calc R
H20C H 0.9515 0.1398 0.2839 0.044 Uiso 1 1 calc R
C1 C 1.1191(2) -0.09136(13) 0.32538(9) 0.0194(4) Uani 1 1 d .
H1A H 1.0848 -0.1465 0.3449 0.023 Uiso 1 1 calc R
H1B H 1.0599 -0.0759 0.2880 0.023 Uiso 1 1 calc R
C4 C 0.6855(2) 0.15256(15) 0.43923(12) 0.0289(5) Uani 1 1 d .
H4A H 0.6385 0.1336 0.4799 0.035 Uiso 1 1 calc R
H4B H 0.6607 0.2141 0.4296 0.035 Uiso 1 1 calc R
C14 C 1.2468(2) -0.02608(15) 0.57043(10) 0.0268(5) Uani 1 1 d .
H14 H 1.1979 -0.0113 0.6121 0.032 Uiso 1 1 calc R
C2 C 1.1940(2) 0.12690(13) 0.39105(10) 0.0200(4) Uani 1 1 d .
H2A H 1.1729 0.1590 0.4325 0.024 Uiso 1 1 calc R
H2B H 1.2908 0.1163 0.3911 0.024 Uiso 1 1 calc R
C15 C 1.3301(3) -0.10857(19) 0.58330(13) 0.0440(7) Uani 1 1 d .
H15A H 1.4067 -0.1098 0.5526 0.053 Uiso 1 1 calc R
H15B H 1.3644 -0.1076 0.6293 0.053 Uiso 1 1 calc R
C22 C 1.3101(3) 0.23225(16) 0.27296(13) 0.0364(6) Uani 1 1 d .
H22A H 1.3711 0.2641 0.3022 0.055 Uiso 1 1 calc R
H22B H 1.2856 0.2698 0.2354 0.055 Uiso 1 1 calc R
H22C H 1.3533 0.1789 0.2564 0.055 Uiso 1 1 calc R
C24 C 1.2820(2) -0.19723(17) 0.22115(12) 0.0330(5) Uani 1 1 d .
H24A H 1.2408 -0.2518 0.2367 0.050 Uiso 1 1 calc R
H24B H 1.3730 -0.2093 0.2068 0.050 Uiso 1 1 calc R
H24C H 1.2310 -0.1736 0.1838 0.050 Uiso 1 1 calc R
C23 C 0.7443(2) -0.04148(16) 0.32224(11) 0.0324(5) Uani 1 1 d .
H23A H 0.6601 -0.0505 0.2990 0.049 Uiso 1 1 calc R
H23B H 0.7868 -0.0984 0.3300 0.049 Uiso 1 1 calc R
H23C H 0.8025 -0.0046 0.2951 0.049 Uiso 1 1 calc R
C26 C 1.36085(19) -0.01238(13) 0.25622(9) 0.01855(12) Uani 1 1 d .
H26A H 1.2978 0.0165 0.2263 0.028 Uiso 1 1 calc R
H26B H 1.4414 -0.0276 0.2316 0.028 Uiso 1 1 calc R
H26C H 1.3834 0.0275 0.2927 0.028 Uiso 1 1 calc R
C13 C 1.3305(3) 0.05285(18) 0.55088(12) 0.0393(6) Uani 1 1 d .
H13A H 1.3980 0.0633 0.5849 0.059 Uiso 1 1 calc R
H13B H 1.2736 0.1048 0.5470 0.059 Uiso 1 1 calc R
H13C H 1.3736 0.0414 0.5082 0.059 Uiso 1 1 calc R

loop_
_atom_site_aniso_label
_atom_site_aniso_U_11
_atom_site_aniso_U_22
_atom_site_aniso_U_33
_atom_site_aniso_U_23
_atom_site_aniso_U_13
_atom_site_aniso_U_12
Fe1 0.01428(15) 0.01498(14) 0.01179(14) -0.00069(12) 0.00057(11) -0.00004(12)
P2 0.0134(2) 0.0164(2) 0.0166(2) -0.00012(18) 0.00030(19) 0.00035(19)
P1 0.0149(2) 0.0187(2) 0.0117(2) 0.00050(18) -0.00005(19) -0.0019(2)
Si1 0.0219(3) 0.0183(3) 0.0219(3) 0.0042(2) 0.0035(2) 0.0012(2)
Si2 0.0176(3) 0.0233(3) 0.0148(2) -0.0019(2) 0.0008(2) 0.0019(2)
C12 0.0206(10) 0.0174(9) 0.0155(10) -0.0046(8) 0.0020(8) -0.0037(9)
C8 0.0207(11) 0.0256(11) 0.0270(11) -0.0001(9) 0.0042(9) 0.0020(9)
C5 0.0201(11) 0.0185(10) 0.0290(11) 0.0000(8) 0.0067(9) 0.0022(9)
C11 0.0250(11) 0.0283(11) 0.0159(10) -0.0005(9) 0.0016(9) -0.0015(9)
C19 0.0142(9) 0.0261(10) 0.0267(11) 0.0030(10) -0.0023(8) -0.0011(9)
C7 0.0166(10) 0.0175(9) 0.0193(10) -0.0035(8) 0.0023(8) -0.0047(8)
C9 0.0237(11) 0.0299(11) 0.0294(12) -0.0015(10) 0.0136(10) -0.0044(10)
C6 0.0283(12) 0.0231(10) 0.0428(13) -0.0114(9) 0.0055(11) -0.0008(10)
C10 0.0322(13) 0.0303(11) 0.0173(10) -0.0010(9) 0.0079(9) -0.0061(10)
C18 0.0461(16) 0.0197(11) 0.0409(14) -0.0008(10) 0.0127(12) -0.0033(10)
C25 0.0227(11) 0.0309(11) 0.0260(11) 0.0046(9) 0.0016(10) 0.0050(10)
C3 0.0240(12) 0.0342(12) 0.0342(13) 0.0033(10) -0.0045(10) 0.0053(10)
C16 0.0355(14) 0.0425(14) 0.0384(14) 0.0206(12) -0.0002(11) 0.0104(12)
C21 0.0262(12) 0.0220(10) 0.0331(12) 0.0009(9) -0.0011(10) 0.0018(9)
C17 0.0251(12) 0.0250(11) 0.0244(11) 0.0067(9) 0.0082(9) 0.0038(9)
C20 0.0398(14) 0.0279(12) 0.0203(11) 0.0021(9) -0.0029(10) 0.0058(11)
C1 0.0184(10) 0.0235(9) 0.0164(9) -0.0015(8) 0.0001(9) -0.0012(9)
C4 0.0212(12) 0.0275(11) 0.0381(13) 0.0021(10) 0.0045(10) 0.0071(9)
C14 0.0221(11) 0.0436(14) 0.0148(10) 0.0002(9) -0.0032(8) -0.0077(10)
C2 0.0196(10) 0.0198(9) 0.0205(10) 0.0003(8) 0.0011(9) -0.0025(8)
C15 0.0332(14) 0.0590(17) 0.0398(14) 0.0129(13) -0.0182(12) 0.0050(13)
C22 0.0329(14) 0.0319(12) 0.0443(15) 0.0165(11) 0.0166(12) 0.0053(11)
C24 0.0249(12) 0.0418(13) 0.0325(13) -0.0141(11) 0.0047(10) 0.0034(11)
C23 0.0252(12) 0.0379(12) 0.0342(13) -0.0081(11) -0.0098(10) -0.0016(10)
C26 0.0176(3) 0.0233(3) 0.0148(2) -0.0019(2) 0.0008(2) 0.0019(2)
C13 0.0355(14) 0.0503(15) 0.0321(13) -0.0022(11) -0.0113(11) -0.0196(13)

loop_
_atom_type_symbol
_atom_type_description
_atom_type_scat_dispersion_real
_atom_type_scat_dispersion_imag
_atom_type_scat_source
C C 0.0181 0.0091 'International Tables Vol C Tables 4.2.6.8 and 6.1.1.4'
H H 0.0000 0.0000 'International Tables Vol C Tables 4.2.6.8 and 6.1.1.4'
Si Si 0.2541 0.3302 'International Tables Vol C Tables 4.2.6.8 and 6.1.1.4'
P P 0.2955 0.4335 'International Tables Vol C Tables 4.2.6.8 and 6.1.1.4'
Fe Fe -1.1336 3.1974 'International Tables Vol C Tables 4.2.6.8 and 6.1.1.4'

loop_
_geom_angle_atom_site_label_1
_geom_angle_atom_site_label_2
_geom_angle_atom_site_label_3
_geom_angle
C1 Fe1 C2 124.40(8)
C1 Fe1 P2 113.24(6)
C2 Fe1 P2 108.83(6)
C1 Fe1 P1 109.35(6)
C2 Fe1 P1 111.47(6)
P2 Fe1 P1 81.331(18)
C7 P2 C5 103.67(9)
C7 P2 C19 104.75(9)
C5 P2 C19 94.31(10)
C7 P2 Fe1 110.77(6)
C5 P2 Fe1 112.34(7)
C19 P2 Fe1 127.78(7)
C12 P1 C14 104.25(10)
C12 P1 C17 104.85(9)
C14 P1 C17 93.93(10)
C12 P1 Fe1 110.41(7)
C14 P1 Fe1 125.69(7)
C17 P1 Fe1 115.03(7)
C2 Si1 C21 111.44(10)
C2 Si1 C22 112.23(10)
C21 Si1 C22 106.16(11)
C2 Si1 C20 112.24(10)
C21 Si1 C20 106.34(11)
C22 Si1 C20 108.06(12)
C1 Si2 C26 110.73(9)
C1 Si2 C25 111.93(10)
C26 Si2 C25 107.46(10)
C1 Si2 C24 113.55(10)
C26 Si2 C24 106.48(10)
C25 Si2 C24 106.32(11)
C11 C12 C7 118.40(19)
C11 C12 P1 122.53(16)
C7 C12 P1 119.06(14)
C9 C8 C7 121.5(2)
C6 C5 C4 116.18(19)
C6 C5 P2 114.71(15)
C4 C5 P2 105.52(15)
C10 C11 C12 121.1(2)
C23 C19 C3 113.08(18)
C23 C19 P2 112.08(14)
C3 C19 P2 105.36(14)
C8 C7 C12 119.21(17)
C8 C7 P2 122.70(15)
C12 C7 P2 117.88(14)
C10 C9 C8 119.46(19)
C9 C10 C11 120.36(19)
C4 C3 C19 109.78(17)
C15 C16 C17 106.25(19)
C18 C17 C16 115.61(19)
C18 C17 P1 115.99(16)
C16 C17 P1 105.37(16)
Si2 C1 Fe1 118.55(10)
C3 C4 C5 107.17(18)
C13 C14 C15 112.7(2)
C13 C14 P1 113.77(15)
C15 C14 P1 105.35(16)
Si1 C2 Fe1 119.54(10)
C16 C15 C14 109.57(19)

loop_
_geom_bond_atom_site_label_1
_geom_bond_atom_site_label_2
_geom_bond_distance
Fe1 C1 2.0641(19)
Fe1 C2 2.0685(19)
Fe1 P2 2.4333(6)
Fe1 P1 2.4339(5)
P2 C7 1.8426(19)
P2 C5 1.867(2)
P2 C19 1.867(2)
P1 C12 1.841(2)
P1 C14 1.864(2)
P1 C17 1.866(2)
Si1 C2 1.853(2)
Si1 C21 1.878(2)
Si1 C22 1.880(2)
Si1 C20 1.881(2)
Si2 C1 1.842(2)
Si2 C26 1.872(2)
Si2 C25 1.874(2)
Si2 C24 1.883(2)
C12 C11 1.407(3)
C12 C7 1.408(3)
C8 C9 1.385(3)
C8 C7 1.398(3)
C5 C6 1.520(3)
C5 C4 1.524(3)
C11 C10 1.387(3)
C19 C23 1.524(3)
C19 C3 1.546(3)
C9 C10 1.377(3)
C18 C17 1.519(3)
C3 C4 1.521(3)
C16 C15 1.521(4)
C16 C17 1.522(3)
C14 C13 1.521(3)
C14 C15 1.533(4)

loop_
_geom_torsion_atom_site_label_1
_geom_torsion_atom_site_label_2
_geom_torsion_atom_site_label_3
_geom_torsion_atom_site_label_4
_geom_torsion
C1 Fe1 P2 C7 102.95(9)
C2 Fe1 P2 C7 -114.30(9)
P1 Fe1 P2 C7 -4.47(6)
C1 Fe1 P2 C5 -141.64(10)
C2 Fe1 P2 C5 1.11(10)
P1 Fe1 P2 C5 110.94(8)
C1 Fe1 P2 C19 -26.72(10)
C2 Fe1 P2 C19 116.03(10)
P1 Fe1 P2 C19 -134.14(9)
C1 Fe1 P1 C12 -110.46(9)
C2 Fe1 P1 C12 108.14(9)
P2 Fe1 P1 C12 1.23(7)
C1 Fe1 P1 C14 123.33(11)
C2 Fe1 P1 C14 -18.07(11)
P2 Fe1 P1 C14 -124.98(9)
C1 Fe1 P1 C17 7.95(10)
C2 Fe1 P1 C17 -133.45(10)
P2 Fe1 P1 C17 119.64(8)
C14 P1 C12 C11 -40.4(2)
C17 P1 C12 C11 57.71(19)
Fe1 P1 C12 C11 -177.82(15)
C14 P1 C12 C7 140.91(16)
C17 P1 C12 C7 -121.01(16)
Fe1 P1 C12 C7 3.45(17)
C7 P2 C5 C6 42.13(18)
C19 P2 C5 C6 148.45(17)
Fe1 P2 C5 C6 -77.51(17)
C7 P2 C5 C4 -87.05(16)
C19 P2 C5 C4 19.27(16)
Fe1 P2 C5 C4 153.32(13)
C7 C12 C11 C10 1.0(3)
P1 C12 C11 C10 -177.78(17)
C7 P2 C19 C23 -125.91(16)
C5 P2 C19 C23 128.73(17)
Fe1 P2 C19 C23 6.0(2)
C7 P2 C19 C3 110.71(15)
C5 P2 C19 C3 5.35(15)
Fe1 P2 C19 C3 -117.38(13)
C9 C8 C7 C12 0.7(3)
C9 C8 C7 P2 -174.03(16)
C11 C12 C7 C8 -1.5(3)
P1 C12 C7 C8 177.32(15)
C11 C12 C7 P2 173.51(15)
P1 C12 C7 P2 -7.7(2)
C5 P2 C7 C8 62.36(18)
C19 P2 C7 C8 -35.91(18)
Fe1 P2 C7 C8 -176.93(14)
C5 P2 C7 C12 -112.41(16)
C19 P2 C7 C12 149.31(15)
Fe1 P2 C7 C12 8.29(16)
C7 C8 C9 C10 0.7(3)
C8 C9 C10 C11 -1.2(3)
C12 C11 C10 C9 0.4(3)
C23 C19 C3 C4 -152.19(19)
P2 C19 C3 C4 -29.4(2)
C15 C16 C17 C18 -170.0(2)
C15 C16 C17 P1 -40.6(2)
C12 P1 C17 C18 43.39(19)
C14 P1 C17 C18 149.26(18)
Fe1 P1 C17 C18 -78.09(17)
C12 P1 C17 C16 -85.87(16)
C14 P1 C17 C16 20.00(17)
Fe1 P1 C17 C16 152.65(13)
C26 Si2 C1 Fe1 -54.83(13)
C25 Si2 C1 Fe1 65.05(14)
C24 Si2 C1 Fe1 -174.56(11)
C2 Fe1 C1 Si2 43.46(15)
P2 Fe1 C1 Si2 179.49(8)
P1 Fe1 C1 Si2 -91.83(10)
C19 C3 C4 C5 45.7(2)
C6 C5 C4 C3 -167.45(18)
P2 C5 C4 C3 -39.1(2)
C12 P1 C14 C13 -123.82(18)
C17 P1 C14 C13 129.77(18)
Fe1 P1 C14 C13 4.9(2)
C12 P1 C14 C15 112.21(17)
C17 P1 C14 C15 5.80(17)
Fe1 P1 C14 C15 -119.06(15)
C21 Si1 C2 Fe1 118.56(12)
C22 Si1 C2 Fe1 -122.53(13)
C20 Si1 C2 Fe1 -0.59(15)
C1 Fe1 C2 Si1 60.70(15)
P2 Fe1 C2 Si1 -76.93(11)
P1 Fe1 C2 Si1 -164.80(9)
C17 C16 C15 C14 47.7(3)
C13 C14 C15 C16 -155.6(2)
P1 C14 C15 C16 -31.0(2)
